data_4000210
loop_
_publ_author_name
'Li, Linyan'
'Lu, Peichao'
'Wang, Yaoyang'
'Jin, Xianglin'
'Li, Guobao'
'Wang, Yingxia'
'You, Liping'
'Lin, Jianhua'

_publ_section_title
;
 Synthesis of Rare Earth Polyborates Using Molten Boric Acid as a Flux
;
_journal_coden_ASTM CMATEX
_journal_issue 12
_journal_name_full 'Chemistry of Materials'
_journal_page_first 4963
_journal_page_last 4968
_journal_paper_doi 10.1021/cm0203870
_journal_volume 14
_journal_year 2002
_chemical_formula_sum 'B6 Gd H3 O12'
_chemical_formula_weight 417.13
_space_group_IT_number 161
_symmetry_cell_setting trigonal
_symmetry_space_group_name_Hall 'R 3 -2"c'
_symmetry_space_group_name_H-M 'R 3 c :H'
_atom_sites_solution_hydrogens
;
hydrogen atoms are generated by HFIX instructions
;
_atom_sites_solution_primary direct
_atom_sites_solution_secondary difmap
_cell_angle_alpha 90.00
_cell_angle_beta 90.00
_cell_angle_gamma 120.00
_cell_formula_units_Z 6
_cell_length_a 8.405(1)
_cell_length_b 8.405(1)
_cell_length_c 20.771(4)
_cell_measurement_reflns_used 3228
_cell_measurement_temperature 293(2)
_cell_measurement_theta_max 27.33
_cell_measurement_theta_min 3.42
_cell_volume 1270.8(3)
_diffrn_ambient_temperature 293(2)
_diffrn_detector_area_resol_mean '100x100 micron'
_diffrn_measurement_device_type 'Rigaku RAXIS RAPID IP'
_diffrn_measurement_method Oscillation
_diffrn_radiation_monochromator graphite
_diffrn_radiation_source 'fine-focus sealed tube'
_diffrn_radiation_type MoK\a
_diffrn_radiation_wavelength 0.71073
_diffrn_reflns_av_R_equivalents 0.0436
_diffrn_reflns_av_sigmaI/netI 0.0323
_diffrn_reflns_limit_h_max 10
_diffrn_reflns_limit_h_min -10
_diffrn_reflns_limit_k_max 10
_diffrn_reflns_limit_k_min -7
_diffrn_reflns_limit_l_max 26
_diffrn_reflns_limit_l_min -20
_diffrn_reflns_number 3228
_diffrn_reflns_theta_max 27.33
_diffrn_reflns_theta_min 3.42
_exptl_absorpt_coefficient_mu 7.900
_exptl_absorpt_correction_T_max 1.1888
_exptl_absorpt_correction_T_min 0.7381
_exptl_absorpt_correction_type empirical
_exptl_crystal_colour colorless
_exptl_crystal_density_diffrn 3.270
_exptl_crystal_density_meas ?
_exptl_crystal_density_method 'not measured'
_exptl_crystal_description cubic
_exptl_crystal_F_000 1158
_exptl_crystal_size_max 0.15
_exptl_crystal_size_mid 0.15
_exptl_crystal_size_min 0.15
_refine_ls_abs_structure_details 'Flack H D (1983), Acta Cryst. A39, 876-881'
_refine_ls_abs_structure_Flack 0.37(5)
_refine_ls_extinction_coef 0.00069(16)
_refine_ls_extinction_expression Fc^*^=kFc[1+0.001xFc^2^\l^3^/sin(2\q)]^-1/4^
_refine_ls_extinction_method SHELXL97
_refine_ls_goodness_of_fit_ref 1.031
_refine_ls_hydrogen_treatment
;
hydrogen coordinates ride on the coordinates of the previous atom, 
the isotropic U values are 1.2 OR 1.5 time over the U values of the
previous atom.
;
_refine_ls_matrix_type full
_refine_ls_number_parameters 59
_refine_ls_number_reflns 573
_refine_ls_number_restraints 1
_refine_ls_restrained_S_all 1.030
_refine_ls_R_factor_all 0.0272
_refine_ls_R_factor_gt 0.0260
_refine_ls_shift/su_max 0.000
_refine_ls_shift/su_mean 0.000
_refine_ls_structure_factor_coef Fsqd
_refine_ls_weighting_details 'w=1/[\s^2^(Fo^2^)+(0.0453P)^2^+0.0000P] where P=(Fo^2^+2Fc^2^)/3'
_refine_ls_weighting_scheme calc
_refine_ls_wR_factor_gt 0.0617
_refine_ls_wR_factor_ref 0.0623
_reflns_number_gt 547
_reflns_number_total 573
_reflns_threshold_expression >2sigma(I)
_cod_depositor_comments
;
The following automatic conversions were performed:
'_symmetry_cell_setting' value 'Trigonal' changed to 'trigonal' according
to '/home/saulius/struct/CIF-dictionaries/cif_core.dic' dictionary named
'cif_core.dic' version 2.4.1 from
2010-06-29.

'_exptl_absorpt_correction_type' value 'Empirical' changed to
'empirical' according to
'/home/saulius/struct/CIF-dictionaries/cif_core.dic' dictionary named
'cif_core.dic' version 2.4.1 from 2010-06-29.

Automatic conversion script
Id: cif_fix_enum 1527 2010-12-29 10:47:43Z saulius 

The following automatic conversions were performed:

'_refine_ls_weighting_scheme' value 'calc
w=1/[\s^2^(Fo^2^)+(0.0453P)^2^+0.0000P] where P=(Fo^2^+2Fc^2^)/3' was
changed to 'calc'. New tag '_refine_ls_weighting_details' was
created. The value of the new tag was set to
'w=1/[\s^2^(Fo^2^)+(0.0453P)^2^+0.0000P] where P=(Fo^2^+2Fc^2^)/3'.

Automatic conversion script
Id: cif_fix_values 3143 2015-03-26 13:38:13Z robertas 

 Updated bibliographic information.

 Antanas Vaitkus,
 2019-10-01
;
_cod_original_sg_symbol_H-M 'R 3c'
_cod_original_formula_sum 'H3 B6 Gd O12'
_cod_database_code 4000210

loop_
_symmetry_equiv_pos_as_xyz
'x, y, z'
'-y, x-y, z'
'-x+y, -x, z'
'-y, -x, z+1/2'
'-x+y, y, z+1/2'
'x, x-y, z+1/2'
'x+2/3, y+1/3, z+1/3'
'-y+2/3, x-y+1/3, z+1/3'
'-x+y+2/3, -x+1/3, z+1/3'
'-y+2/3, -x+1/3, z+5/6'
'-x+y+2/3, y+1/3, z+5/6'
'x+2/3, x-y+1/3, z+5/6'
'x+1/3, y+2/3, z+2/3'
'-y+1/3, x-y+2/3, z+2/3'
'-x+y+1/3, -x+2/3, z+2/3'
'-y+1/3, -x+2/3, z+7/6'
'-x+y+1/3, y+2/3, z+7/6'
'x+1/3, x-y+2/3, z+7/6'

loop_
_atom_site_label
_atom_site_type_symbol
_atom_site_fract_x
_atom_site_fract_y
_atom_site_fract_z
_atom_site_U_iso_or_equiv
_atom_site_adp_type
_atom_site_occupancy
_atom_site_calc_flag
_atom_site_refinement_flags
_atom_site_disorder_assembly
_atom_site_disorder_group
Gd1 Gd 0.3333 0.6667 0.07966(16) 0.0085(2) Uani 1 d S . .
O1 O 0.5279(6) 0.5290(6) -0.0531(2) 0.0121(7) Uani 1 d . . .
O2 O 0.8644(5) 0.7727(7) -0.1693(2) 0.0131(9) Uani 1 d . . .
O3 O 0.4923(5) 0.3999(4) -0.17844(14) 0.0131(6) Uani 1 d . . .
O4 O 0.2416(3) 0.3227(4) -0.10429(13) 0.0111(6) Uani 1 d . . .
B1 B 0.6284(6) 0.6664(7) -0.0027(3) 0.0109(9) Uani 1 d . . .
B2 B 0.7571(6) 0.7646(6) -0.2203(3) 0.0119(9) Uani 1 d . . .

loop_
_atom_site_aniso_label
_atom_site_aniso_U_11
_atom_site_aniso_U_22
_atom_site_aniso_U_33
_atom_site_aniso_U_23
_atom_site_aniso_U_13
_atom_site_aniso_U_12
Gd1 0.0085(2) 0.0085(2) 0.0084(3) 0.000 0.000 0.00424(11)
O1 0.0109(15) 0.0123(18) 0.0130(19) 0.0002(15) 0.0015(14) 0.0055(11)
O2 0.0116(16) 0.013(2) 0.014(2) -0.0013(17) -0.0026(15) 0.0060(15)
O3 0.0124(15) 0.0110(16) 0.0125(14) -0.0026(12) -0.0001(13) 0.0034(14)
O4 0.0100(13) 0.0122(13) 0.0096(14) -0.0010(10) 0.0017(11) 0.0045(10)
B1 0.009(2) 0.014(2) 0.010(2) 0.0020(16) 0.0007(17) 0.0063(19)
B2 0.010(2) 0.010(2) 0.014(2) 0.0038(17) 0.0034(16) 0.0030(16)
